data_4304130
loop_
_publ_author_name
'Lara Morello'
'Maria Jo\~ao Ferreira'
'Brian O. Patrick'
'Michael D. Fryzuk'

_publ_section_title
;
Side-On Bound Dinitrogen Complex of Zirconium Supported by a
P2N2 Macrocyclic Ligand
;
_journal_name_full 'Inorganic Chemistry'
_journal_page_first 1319
_journal_page_last 1323
_journal_paper_doi 10.1021/ic701599t
_journal_volume 47
_journal_year 2008
_chemical_formula_moiety 'C57 H95 N6 O P4 Si8 Zr2'
_chemical_formula_sum 'C57 H95 N6 O P4 Si8 Zr2'
_chemical_formula_weight 1411.43
_space_group_IT_number 2
_symmetry_cell_setting triclinic
_symmetry_Int_Tables_number 2
_symmetry_space_group_name_Hall '-P 1'
_symmetry_space_group_name_H-M 'P -1'
_atom_sites_solution_hydrogens geom
_atom_sites_solution_primary direct
_atom_sites_solution_secondary difmap
_audit_creation_method SHELXL-97
_cell_angle_alpha 88.319(3)
_cell_angle_beta 75.924(3)
_cell_angle_gamma 72.351(2)
_cell_formula_units_Z 2
_cell_length_a 12.0869(9)
_cell_length_b 13.8986(10)
_cell_length_c 22.8739(15)
_cell_measurement_reflns_used 9471
_cell_measurement_temperature 173(2)
_cell_measurement_theta_max 22.52
_cell_measurement_theta_min 2.03
_cell_volume 3547.7(4)
_computing_structure_refinement 'SHELXL-97 (Sheldrick, 1997)'
_diffrn_ambient_temperature 173(2)
_diffrn_measured_fraction_theta_full 0.988
_diffrn_measured_fraction_theta_max 0.988
_diffrn_measurement_device_type 'Bruker APEX X8'
_diffrn_measurement_method 'area detector'
_diffrn_radiation_monochromator graphite
_diffrn_radiation_probe x-ray
_diffrn_radiation_type MoK\a
_diffrn_radiation_wavelength 0.71073
_diffrn_reflns_av_R_equivalents 0.0505
_diffrn_reflns_av_sigmaI/netI 0.0559
_diffrn_reflns_limit_h_max 13
_diffrn_reflns_limit_h_min -13
_diffrn_reflns_limit_k_max 14
_diffrn_reflns_limit_k_min -14
_diffrn_reflns_limit_l_max 22
_diffrn_reflns_limit_l_min -24
_diffrn_reflns_number 31175
_diffrn_reflns_theta_full 22.52
_diffrn_reflns_theta_max 22.52
_diffrn_reflns_theta_min 2.03
_diffrn_source 'fine-focus sealed tube'
_exptl_absorpt_coefficient_mu 0.560
_exptl_absorpt_correction_T_max 0.947
_exptl_absorpt_correction_T_min 0.770
_exptl_absorpt_correction_type multi-scan
_exptl_crystal_colour colorless
_exptl_crystal_density_diffrn 1.321
_exptl_crystal_density_method 'not measured'
_exptl_crystal_description prism
_exptl_crystal_F_000 1478
_exptl_crystal_size_max 0.340
_exptl_crystal_size_mid 0.115
_exptl_crystal_size_min 0.098
_refine_diff_density_max 1.843
_refine_diff_density_min -0.888
_refine_diff_density_rms 0.123
_refine_ls_extinction_coef 0.0024(5)
_refine_ls_extinction_expression Fc^*^=kFc[1+0.001xFc^2^\l^3^/sin(2\q)]^-1/4^
_refine_ls_extinction_method SHELXL
_refine_ls_goodness_of_fit_ref 1.086
_refine_ls_hydrogen_treatment constr
_refine_ls_matrix_type full
_refine_ls_number_parameters 659
_refine_ls_number_reflns 9167
_refine_ls_number_restraints 6
_refine_ls_restrained_S_all 1.086
_refine_ls_R_factor_all 0.0950
_refine_ls_R_factor_gt 0.0709
_refine_ls_shift/su_max 0.006
_refine_ls_shift/su_mean 0.000
_refine_ls_structure_factor_coef Fsqd
_refine_ls_weighting_details 'calc w=1/[\s^2^(Fo^2^)+(0.0746P)^2^+30.1066P] where P=(Fo^2^+2Fc^2^)/3'
_refine_ls_weighting_scheme calc
_refine_ls_wR_factor_gt 0.1730
_refine_ls_wR_factor_ref 0.1869
_reflns_number_gt 7019
_reflns_number_total 9167
_reflns_threshold_expression >2sigma(I)
_cod_data_source_file ic701599t-file001_2.cif
_cod_data_source_block compound7
_cod_database_code 4304130

loop_
_symmetry_equiv_pos_as_xyz
'x, y, z'
'-x, -y, -z'

loop_
_atom_site_label
_atom_site_type_symbol
_atom_site_fract_x
_atom_site_fract_y
_atom_site_fract_z
_atom_site_U_iso_or_equiv
_atom_site_adp_type
_atom_site_occupancy
_atom_site_symmetry_multiplicity
_atom_site_calc_flag
_atom_site_refinement_flags
_atom_site_disorder_assembly
_atom_site_disorder_group
Zr1 Zr 0.37966(7) 0.16134(5) 0.80064(3) 0.0183(2) Uani 1 1 d . . .
Zr2 Zr 0.33302(7) 0.38758(5) 0.75755(3) 0.0185(3) Uani 1 1 d . . .
P2 P 0.46248(19) 0.15133(15) 0.90145(10) 0.0229(5) Uani 1 1 d . . .
Si7 Si 0.1383(2) 0.62865(16) 0.80266(11) 0.0276(6) Uani 1 1 d . . .
P4 P 0.3678(2) 0.49711(15) 0.84322(10) 0.0264(5) Uani 1 1 d . . .
P3 P 0.2728(2) 0.39139(17) 0.64993(10) 0.0292(6) Uani 1 1 d . . .
P1 P 0.3240(2) 0.05180(17) 0.72161(10) 0.0303(6) Uani 1 1 d . . .
Si4 Si 0.6073(2) -0.04649(17) 0.83034(11) 0.0311(6) Uani 1 1 d . . .
Si8 Si 0.0453(2) 0.49756(17) 0.74023(11) 0.0291(6) Uani 1 1 d . . .
Si1 Si 0.2092(2) 0.15067(17) 0.94488(10) 0.0254(6) Uani 1 1 d . . .
Si3 Si 0.5911(2) -0.02081(17) 0.70302(11) 0.0333(6) Uani 1 1 d . . .
Si5 Si 0.5657(2) 0.48786(19) 0.73413(12) 0.0352(6) Uani 1 1 d . . .
Si2 Si 0.2087(2) 0.00372(17) 0.85355(11) 0.0316(6) Uani 1 1 d . . .
Si6 Si 0.4395(2) 0.5197(2) 0.63606(12) 0.0407(7) Uani 1 1 d . . .
N2 N 0.2591(6) 0.0976(5) 0.8732(3) 0.0258(16) Uani 1 1 d . . .
N3 N 0.4459(6) 0.4818(5) 0.7073(3) 0.0289(17) Uani 1 1 d . . .
N4 N 0.1582(6) 0.5153(5) 0.7673(3) 0.0242(16) Uani 1 1 d . . .
N1 N 0.5346(6) 0.0143(5) 0.7776(3) 0.0265(16) Uani 1 1 d . . .
O1 O 0.4588(5) 0.2535(4) 0.7508(3) 0.0301(14) Uani 1 1 d . . .
N5 N 0.2588(6) 0.3140(5) 0.8363(3) 0.0236(16) Uani 1 1 d . . .
H5 H 0.2150 0.3389 0.8750 0.028 Uiso 1 1 calc R . .
N6 N 0.2249(6) 0.2814(4) 0.7862(3) 0.0222(15) Uani 1 1 d . . .
H6 H 0.1514 0.2806 0.7807 0.027 Uiso 1 1 calc R . .
C022 C 0.4129(8) 0.4475(6) 0.9578(4) 0.033(2) Uani 1 1 d . . .
H022 H 0.4956 0.4346 0.9391 0.040 Uiso 1 1 calc R . .
C57 C 0.3280(8) 0.4825(6) 0.9235(4) 0.028(2) Uani 1 1 d . . .
C8 C 0.1123(7) 0.4116(7) 0.6687(4) 0.034(2) Uani 1 1 d . . .
H8A H 0.0951 0.3464 0.6757 0.041 Uiso 1 1 calc R . .
H8B H 0.0777 0.4440 0.6353 0.041 Uiso 1 1 calc R . .
C1 C 0.2844(10) -0.0416(7) 0.7728(4) 0.042(3) Uani 1 1 d . . .
H1A H 0.3584 -0.0977 0.7724 0.050 Uiso 1 1 calc R . .
H1B H 0.2309 -0.0698 0.7569 0.050 Uiso 1 1 calc R . .
C4 C 0.3310(8) 0.1964(6) 0.9623(4) 0.028(2) Uani 1 1 d . . .
H4A H 0.3050 0.2712 0.9660 0.034 Uiso 1 1 calc R . .
H4B H 0.3483 0.1698 1.0008 0.034 Uiso 1 1 calc R . .
C6 C 0.5207(8) 0.5002(7) 0.8194(4) 0.037(2) Uani 1 1 d . . .
H6A H 0.5742 0.4438 0.8364 0.044 Uiso 1 1 calc R . .
H6B H 0.5266 0.5647 0.8336 0.044 Uiso 1 1 calc R . .
C3 C 0.5249(8) 0.0152(6) 0.9076(4) 0.031(2) Uani 1 1 d . . .
H3A H 0.4596 -0.0139 0.9255 0.037 Uiso 1 1 calc R . .
H3B H 0.5806 0.0021 0.9344 0.037 Uiso 1 1 calc R . .
C5 C 0.2736(8) 0.6230(6) 0.8332(4) 0.031(2) Uani 1 1 d . . .
H5A H 0.3236 0.6579 0.8054 0.037 Uiso 1 1 calc R . .
H5B H 0.2445 0.6612 0.8727 0.037 Uiso 1 1 calc R . .
C032 C 0.1736(9) 0.4831(7) 1.0140(4) 0.043(3) Uani 1 1 d . . .
H032 H 0.0912 0.4954 1.0332 0.052 Uiso 1 1 calc R . .
C41 C 0.6972(9) 0.3710(9) 0.7115(5) 0.057(3) Uani 1 1 d . . .
H41A H 0.6711 0.3112 0.7223 0.086 Uiso 1 1 calc R . .
H41B H 0.7584 0.3722 0.7325 0.086 Uiso 1 1 calc R . .
H41C H 0.7307 0.3685 0.6678 0.086 Uiso 1 1 calc R . .
C47 C 0.0007(8) 0.6678(7) 0.8658(4) 0.042(2) Uani 1 1 d . . .
H47A H 0.0010 0.6131 0.8938 0.064 Uiso 1 1 calc R . .
H47B H -0.0703 0.6824 0.8496 0.064 Uiso 1 1 calc R . .
H47C H -0.0010 0.7286 0.8872 0.064 Uiso 1 1 calc R . .
C51 C 0.3387(10) 0.3020(7) 0.5856(4) 0.044(3) Uani 1 1 d . . .
C7 C 0.2965(8) 0.5080(7) 0.6208(4) 0.036(2) Uani 1 1 d . . .
H7A H 0.2278 0.5662 0.6404 0.043 Uiso 1 1 calc R . .
H7B H 0.3028 0.5083 0.5768 0.043 Uiso 1 1 calc R . .
C11 C 0.0665(8) 0.2586(7) 0.9569(4) 0.038(2) Uani 1 1 d . . .
H11A H 0.0759 0.3082 0.9263 0.057 Uiso 1 1 calc R . .
H11B H 0.0483 0.2907 0.9971 0.057 Uiso 1 1 calc R . .
H11C H 0.0009 0.2332 0.9536 0.057 Uiso 1 1 calc R . .
C038 C 0.2588(10) 0.4494(7) 1.0472(5) 0.045(3) Uani 1 1 d . . .
H038 H 0.2358 0.4388 1.0890 0.054 Uiso 1 1 calc R . .
C58 C 0.2079(8) 0.4987(7) 0.9535(4) 0.036(2) Uani 1 1 d . . .
H58 H 0.1483 0.5211 0.9314 0.043 Uiso 1 1 calc R . .
C16 C 0.7652(9) -0.0436(8) 0.8150(5) 0.052(3) Uani 1 1 d . . .
H16A H 0.8094 -0.0751 0.7749 0.078 Uiso 1 1 calc R . .
H16B H 0.8034 -0.0809 0.8455 0.078 Uiso 1 1 calc R . .
H16C H 0.7658 0.0266 0.8164 0.078 Uiso 1 1 calc R . .
C45 C -0.0574(8) 0.4413(7) 0.7959(4) 0.040(2) Uani 1 1 d . . .
H45A H -0.0100 0.3792 0.8105 0.061 Uiso 1 1 calc R . .
H45B H -0.1138 0.4255 0.7762 0.061 Uiso 1 1 calc R . .
H45C H -0.1020 0.4898 0.8300 0.061 Uiso 1 1 calc R . .
C52 C 0.4461(11) 0.2250(8) 0.5839(5) 0.058(3) Uani 1 1 d . . .
H52 H 0.4815 0.2200 0.6171 0.070 Uiso 1 1 calc R . .
C045 C 0.3774(10) 0.4317(7) 1.0181(4) 0.045(3) Uani 1 1 d . . .
H045 H 0.4365 0.4080 1.0404 0.054 Uiso 1 1 calc R . .
C2 C 0.4624(8) -0.0136(7) 0.6676(4) 0.039(2) Uani 1 1 d . . .
H2A H 0.4706 0.0236 0.6300 0.046 Uiso 1 1 calc R . .
H2B H 0.4626 -0.0824 0.6575 0.046 Uiso 1 1 calc R . .
C12 C 0.1762(9) 0.0647(7) 1.0065(4) 0.041(2) Uani 1 1 d . . .
H12A H 0.2469 0.0056 1.0038 0.062 Uiso 1 1 calc R . .
H12B H 0.1086 0.0427 1.0024 0.062 Uiso 1 1 calc R . .
H12C H 0.1558 0.1008 1.0457 0.062 Uiso 1 1 calc R . .
C17 C 0.6939(10) -0.1542(7) 0.6849(5) 0.054(3) Uani 1 1 d . . .
H17A H 0.6530 -0.2015 0.7053 0.081 Uiso 1 1 calc R . .
H17B H 0.7665 -0.1619 0.6988 0.081 Uiso 1 1 calc R . .
H17C H 0.7156 -0.1685 0.6412 0.081 Uiso 1 1 calc R . .
C48 C 0.1254(9) 0.7397(7) 0.7530(5) 0.046(3) Uani 1 1 d . . .
H48A H 0.1955 0.7246 0.7185 0.069 Uiso 1 1 calc R . .
H48B H 0.1213 0.7994 0.7761 0.069 Uiso 1 1 calc R . .
H48C H 0.0526 0.7529 0.7384 0.069 Uiso 1 1 calc R . .
C15 C 0.6150(11) -0.1843(6) 0.8390(5) 0.052(3) Uani 1 1 d . . .
H15A H 0.5340 -0.1903 0.8473 0.078 Uiso 1 1 calc R . .
H15B H 0.6510 -0.2104 0.8725 0.078 Uiso 1 1 calc R . .
H15C H 0.6640 -0.2233 0.8017 0.078 Uiso 1 1 calc R . .
C56 C 0.2877(11) 0.3071(9) 0.5371(5) 0.058(3) Uani 1 1 d . . .
H56 H 0.2160 0.3599 0.5372 0.070 Uiso 1 1 calc R . .
C46 C -0.0529(9) 0.6150(8) 0.7154(5) 0.054(3) Uani 1 1 d . . .
H46A H -0.0035 0.6474 0.6861 0.080 Uiso 1 1 calc R . .
H46B H -0.0972 0.6616 0.7505 0.080 Uiso 1 1 calc R . .
H46C H -0.1096 0.5976 0.6967 0.080 Uiso 1 1 calc R . .
C53 C 0.5025(14) 0.1554(9) 0.5347(6) 0.079(4) Uani 1 1 d . . .
H53 H 0.5776 0.1060 0.5329 0.095 Uiso 1 1 calc R . .
C54 C 0.4450(16) 0.1616(10) 0.4891(6) 0.094(5) Uani 1 1 d . . .
H54 H 0.4793 0.1120 0.4567 0.113 Uiso 1 1 calc R . .
C14 C 0.2442(13) -0.1138(7) 0.8960(5) 0.066(4) Uani 1 1 d . . .
H14A H 0.3310 -0.1402 0.8913 0.099 Uiso 1 1 calc R . .
H14B H 0.2163 -0.1645 0.8802 0.099 Uiso 1 1 calc R . .
H14C H 0.2040 -0.0984 0.9389 0.099 Uiso 1 1 calc R . .
C42 C 0.6235(11) 0.5973(9) 0.7108(6) 0.066(3) Uani 1 1 d . . .
H42A H 0.5578 0.6606 0.7218 0.099 Uiso 1 1 calc R . .
H42B H 0.6571 0.5921 0.6671 0.099 Uiso 1 1 calc R . .
H42C H 0.6861 0.5965 0.7314 0.099 Uiso 1 1 calc R . .
C44 C 0.4327(13) 0.6540(10) 0.6223(6) 0.083(4) Uani 1 1 d . . .
H44A H 0.3665 0.6984 0.6527 0.125 Uiso 1 1 calc R . .
H44B H 0.4198 0.6703 0.5820 0.125 Uiso 1 1 calc R . .
H44C H 0.5083 0.6640 0.6249 0.125 Uiso 1 1 calc R . .
C55 C 0.3385(15) 0.2370(11) 0.4880(5) 0.085(5) Uani 1 1 d . . .
H55 H 0.3021 0.2405 0.4552 0.102 Uiso 1 1 calc R . .
C18 C 0.6755(9) 0.0644(7) 0.6625(4) 0.047(3) Uani 1 1 d . . .
H18A H 0.6245 0.1349 0.6700 0.070 Uiso 1 1 calc R . .
H18B H 0.6987 0.0472 0.6190 0.070 Uiso 1 1 calc R . .
H18C H 0.7475 0.0559 0.6771 0.070 Uiso 1 1 calc R . .
C13 C 0.0422(10) 0.0430(9) 0.8672(6) 0.063(3) Uani 1 1 d . . .
H13A H 0.0151 0.1055 0.8467 0.094 Uiso 1 1 calc R . .
H13B H 0.0059 0.0544 0.9106 0.094 Uiso 1 1 calc R . .
H13C H 0.0184 -0.0104 0.8514 0.094 Uiso 1 1 calc R . .
C43 C 0.5702(10) 0.4411(12) 0.5766(5) 0.081(4) Uani 1 1 d . . .
H43A H 0.5780 0.3693 0.5820 0.121 Uiso 1 1 calc R . .
H43B H 0.6437 0.4539 0.5802 0.121 Uiso 1 1 calc R . .
H43C H 0.5570 0.4591 0.5365 0.121 Uiso 1 1 calc R . .
C110 C 0.5788(7) 0.2024(6) 0.9116(4) 0.028(2) Uani 1 1 d . . .
C170 C 0.2013(9) 0.0947(7) 0.6835(4) 0.041(2) Uani 1 1 d . . .
C120 C 0.6473(8) 0.2329(7) 0.8614(5) 0.042(2) Uani 1 1 d . . .
H120 H 0.6317 0.2276 0.8230 0.050 Uiso 1 1 calc R . .
C160 C 0.6004(9) 0.2130(6) 0.9672(5) 0.041(2) Uani 1 1 d . . .
H160 H 0.5548 0.1919 1.0023 0.049 Uiso 1 1 calc R . .
C140 C 0.7562(10) 0.2833(7) 0.9212(6) 0.057(3) Uani 1 1 d . . .
H140 H 0.8164 0.3122 0.9245 0.068 Uiso 1 1 calc R . .
C150 C 0.6897(10) 0.2550(7) 0.9717(6) 0.053(3) Uani 1 1 d . . .
H150 H 0.7039 0.2638 1.0099 0.064 Uiso 1 1 calc R . .
C130 C 0.7377(9) 0.2708(7) 0.8659(6) 0.050(3) Uani 1 1 d . . .
H130 H 0.7869 0.2880 0.8307 0.060 Uiso 1 1 calc R . .
C180 C 0.0851(10) 0.1332(8) 0.7183(5) 0.057(3) Uani 1 1 d . . .
H180 H 0.0709 0.1358 0.7610 0.068 Uiso 1 1 calc R . .
C190 C -0.0108(12) 0.1680(10) 0.6922(7) 0.072(4) Uani 1 1 d . . .
H190 H -0.0898 0.1907 0.7173 0.086 Uiso 1 1 calc R . .
C200 C 0.0050(14) 0.1704(13) 0.6341(7) 0.098(5) Uani 1 1 d . . .
H200 H -0.0615 0.1966 0.6169 0.117 Uiso 1 1 calc R . .
C220 C 0.2178(12) 0.0984(14) 0.6233(6) 0.102(6) Uani 1 1 d . . .
H220 H 0.2969 0.0764 0.5982 0.122 Uiso 1 1 calc R . .
C210 C 0.1213(16) 0.1339(19) 0.5971(8) 0.146(9) Uani 1 1 d . . .
H210 H 0.1341 0.1333 0.5544 0.176 Uiso 1 1 calc R . .
C921 C 0.9255(19) 0.5094(18) 0.5487(10) 0.134(7) Uiso 1 1 d . . .
H921 H 0.8752 0.5101 0.5879 0.161 Uiso 1 1 calc R . .
C922 C 0.972(3) 0.586(2) 0.5415(12) 0.179(10) Uiso 1 1 d . . .
H922 H 0.9482 0.6442 0.5678 0.214 Uiso 1 1 calc R . .
C924 C 0.934(3) 0.437(2) 0.5150(14) 0.194(11) Uiso 1 1 d . . .
H924 H 0.8812 0.3973 0.5258 0.232 Uiso 1 1 calc R . .
C905 C 0.888(2) 0.0997(15) 0.3887(9) 0.071(7) Uiso 0.50 1 d PGU A 1
H905 H 0.8802 0.0622 0.3566 0.085 Uiso 0.50 1 calc PR A 1
C901 C 0.7903(17) 0.1373(18) 0.4377(11) 0.120(11) Uiso 0.50 1 d PGU A 1
H901 H 0.7163 0.1255 0.4390 0.144 Uiso 0.50 1 calc PR A 1
C902 C 0.801(2) 0.192(2) 0.4847(10) 0.130(14) Uiso 0.50 1 d PGU A 1
H902 H 0.7347 0.2179 0.5181 0.157 Uiso 0.50 1 calc PR A 1
C903 C 0.909(3) 0.2095(19) 0.4827(11) 0.139(13) Uiso 0.50 1 d PGU A 1
H903 H 0.9169 0.2470 0.5148 0.167 Uiso 0.50 1 calc PR A 1
C900 C 1.007(2) 0.172(2) 0.4337(13) 0.146(14) Uiso 0.50 1 d PGU A 1
H900 H 1.0807 0.1838 0.4323 0.176 Uiso 0.50 1 calc PR A 1
C904 C 0.9958(17) 0.1171(19) 0.3867(10) 0.131(16) Uiso 0.50 1 d PGU A 1
H904 H 1.0624 0.0914 0.3532 0.157 Uiso 0.50 1 calc PR A 1
C800 C 1.0215(15) 0.0773(15) 0.4474(10) 0.101(10) Uiso 0.50 1 d PG B 2
H800 H 1.0994 0.0298 0.4402 0.121 Uiso 0.50 1 calc PR B 2
C801 C 0.9476(18) 0.0948(14) 0.5055(8) 0.096(9) Uiso 0.50 1 d PG B 2
H801 H 0.9750 0.0594 0.5379 0.115 Uiso 0.50 1 calc PR B 2
C802 C 0.8336(16) 0.1642(15) 0.5160(8) 0.069(7) Uiso 0.50 1 d PG B 2
H802 H 0.7831 0.1762 0.5557 0.083 Uiso 0.50 1 calc PR B 2
C803 C 0.7936(15) 0.2160(14) 0.4685(10) 0.124(15) Uiso 0.50 1 d PG B 2
H803 H 0.7157 0.2634 0.4757 0.149 Uiso 0.50 1 calc PR B 2
C804 C 0.868(2) 0.1984(17) 0.4104(9) 0.113(11) Uiso 0.50 1 d PG B 2
H804 H 0.8402 0.2339 0.3780 0.135 Uiso 0.50 1 calc PR B 2
C805 C 0.9815(19) 0.1291(17) 0.3999(7) 0.100(13) Uiso 0.50 1 d PG B 2
H805 H 1.0320 0.1171 0.3602 0.120 Uiso 0.50 1 calc PR B 2

loop_
_atom_site_aniso_label
_atom_site_aniso_U_11
_atom_site_aniso_U_22
_atom_site_aniso_U_33
_atom_site_aniso_U_23
_atom_site_aniso_U_13
_atom_site_aniso_U_12
Zr1 0.0185(4) 0.0093(4) 0.0263(5) 0.0025(3) -0.0060(3) -0.0028(3)
Zr2 0.0162(4) 0.0096(4) 0.0283(5) 0.0043(3) -0.0050(3) -0.0023(3)
P2 0.0220(12) 0.0143(11) 0.0317(13) 0.0047(9) -0.0097(10) -0.0027(9)
Si7 0.0255(13) 0.0111(11) 0.0425(15) 0.0014(10) -0.0077(11) -0.0006(10)
P4 0.0241(12) 0.0145(11) 0.0413(14) 0.0020(10) -0.0097(10) -0.0058(9)
P3 0.0303(13) 0.0243(12) 0.0291(13) 0.0041(10) -0.0081(10) -0.0025(10)
P1 0.0370(14) 0.0250(12) 0.0316(13) -0.0003(10) -0.0100(11) -0.0121(11)
Si4 0.0309(14) 0.0158(12) 0.0402(15) 0.0025(11) -0.0103(12) 0.0033(10)
Si8 0.0225(13) 0.0208(12) 0.0411(15) 0.0038(11) -0.0090(11) -0.0018(10)
Si1 0.0253(13) 0.0196(12) 0.0302(13) 0.0042(10) -0.0063(10) -0.0057(10)
Si3 0.0375(15) 0.0178(12) 0.0355(15) 0.0002(11) -0.0035(12) 0.0003(11)
Si5 0.0232(14) 0.0331(14) 0.0516(17) 0.0111(12) -0.0084(12) -0.0135(11)
Si2 0.0401(15) 0.0184(12) 0.0419(15) 0.0059(11) -0.0103(12) -0.0173(11)
Si6 0.0337(15) 0.0412(16) 0.0441(16) 0.0204(13) -0.0055(13) -0.0119(13)
N2 0.024(4) 0.018(4) 0.036(4) 0.010(3) -0.009(3) -0.006(3)
N3 0.029(4) 0.020(4) 0.040(4) 0.012(3) -0.009(3) -0.012(3)
N4 0.023(4) 0.013(3) 0.033(4) 0.005(3) -0.003(3) -0.003(3)
N1 0.029(4) 0.008(3) 0.041(4) 0.007(3) -0.012(3) -0.002(3)
O1 0.023(3) 0.014(3) 0.043(4) 0.008(3) 0.001(3) 0.002(2)
N5 0.030(4) 0.015(3) 0.027(4) 0.000(3) -0.005(3) -0.008(3)
N6 0.022(4) 0.012(3) 0.034(4) 0.004(3) -0.012(3) -0.004(3)
C022 0.040(6) 0.023(5) 0.044(6) -0.007(4) -0.017(5) -0.013(4)
C57 0.028(5) 0.016(4) 0.042(5) -0.006(4) -0.012(4) -0.006(4)
C8 0.023(5) 0.031(5) 0.048(6) -0.001(4) -0.013(4) -0.006(4)
C1 0.066(7) 0.026(5) 0.049(6) 0.008(4) -0.022(5) -0.031(5)
C4 0.037(5) 0.014(4) 0.032(5) -0.001(4) -0.009(4) -0.004(4)
C6 0.025(5) 0.024(5) 0.065(7) 0.000(4) -0.017(5) -0.007(4)
C3 0.037(5) 0.013(4) 0.040(5) 0.009(4) -0.017(4) 0.001(4)
C5 0.038(5) 0.012(4) 0.046(6) 0.003(4) -0.014(4) -0.007(4)
C032 0.029(5) 0.044(6) 0.042(6) 0.000(5) 0.001(5) 0.005(5)
C41 0.036(6) 0.067(8) 0.060(7) 0.003(6) -0.011(5) -0.006(6)
C47 0.036(6) 0.033(5) 0.051(6) -0.001(5) -0.008(5) -0.002(5)
C51 0.069(7) 0.034(6) 0.026(5) 0.001(4) -0.008(5) -0.014(5)
C7 0.042(6) 0.029(5) 0.033(5) 0.010(4) -0.008(4) -0.007(4)
C11 0.030(5) 0.034(5) 0.044(6) -0.004(4) 0.000(4) -0.007(4)
C038 0.060(7) 0.027(5) 0.040(6) -0.006(4) -0.003(5) -0.009(5)
C58 0.028(5) 0.031(5) 0.048(6) 0.002(4) -0.012(5) -0.004(4)
C16 0.035(6) 0.047(6) 0.067(7) -0.003(5) -0.016(5) 0.000(5)
C45 0.027(5) 0.040(6) 0.052(6) -0.009(5) -0.008(5) -0.008(4)
C52 0.074(8) 0.034(6) 0.043(7) -0.004(5) 0.000(6) 0.009(6)
C045 0.058(7) 0.044(6) 0.037(6) -0.002(5) -0.027(5) -0.010(5)
C2 0.051(6) 0.026(5) 0.036(5) -0.002(4) -0.003(5) -0.012(5)
C12 0.043(6) 0.036(5) 0.043(6) 0.009(5) -0.004(5) -0.016(5)
C17 0.075(8) 0.019(5) 0.045(6) -0.006(4) 0.004(6) 0.005(5)
C48 0.050(6) 0.019(5) 0.068(7) 0.010(5) -0.021(5) -0.003(4)
C15 0.079(8) 0.015(5) 0.052(7) 0.007(4) -0.018(6) 0.001(5)
C56 0.063(8) 0.067(8) 0.040(7) 0.001(6) -0.017(6) -0.009(6)
C46 0.036(6) 0.044(6) 0.082(8) 0.016(6) -0.032(6) -0.001(5)
C53 0.111(12) 0.055(8) 0.048(8) 0.005(6) 0.007(8) -0.012(8)
C54 0.149(15) 0.055(9) 0.047(8) -0.011(7) -0.001(9) -0.003(9)
C14 0.126(11) 0.017(5) 0.060(7) 0.011(5) -0.020(7) -0.032(6)
C42 0.077(9) 0.066(8) 0.082(9) 0.030(7) -0.029(7) -0.056(7)
C44 0.087(10) 0.074(9) 0.114(11) 0.071(8) -0.049(9) -0.048(8)
C55 0.134(14) 0.088(11) 0.032(7) -0.001(7) -0.021(8) -0.032(10)
C18 0.046(6) 0.033(5) 0.045(6) 0.010(5) 0.002(5) 0.001(5)
C13 0.052(7) 0.066(8) 0.087(9) 0.010(7) -0.024(6) -0.036(6)
C43 0.036(7) 0.133(13) 0.054(8) 0.012(8) 0.001(6) -0.008(7)
C110 0.022(5) 0.017(4) 0.044(6) 0.003(4) -0.015(4) 0.001(4)
C170 0.054(7) 0.046(6) 0.035(6) 0.008(5) -0.017(5) -0.031(5)
C120 0.031(6) 0.034(5) 0.056(7) 0.010(5) -0.008(5) -0.005(5)
C160 0.049(6) 0.023(5) 0.059(7) 0.010(5) -0.029(5) -0.013(5)
C140 0.045(7) 0.021(5) 0.119(11) 0.025(6) -0.045(7) -0.015(5)
C150 0.056(7) 0.029(6) 0.089(9) 0.007(6) -0.054(7) -0.004(5)
C130 0.028(6) 0.041(6) 0.089(9) 0.014(6) -0.019(6) -0.021(5)
C180 0.047(7) 0.054(7) 0.064(8) -0.007(6) -0.024(6) 0.003(6)
C190 0.058(8) 0.076(9) 0.089(10) 0.002(8) -0.034(7) -0.019(7)
C200 0.079(11) 0.157(16) 0.079(11) 0.032(10) -0.055(9) -0.042(11)
C220 0.048(8) 0.200(19) 0.064(10) 0.010(10) -0.022(7) -0.040(10)
C210 0.079(12) 0.30(3) 0.077(11) 0.038(14) -0.037(10) -0.063(16)

loop_
_atom_type_symbol
_atom_type_description
_atom_type_scat_dispersion_real
_atom_type_scat_dispersion_imag
_atom_type_scat_source
C C 0.0033 0.0016 'International Tables Vol C Tables 4.2.6.8 and 6.1.1.4'
H H 0.0000 0.0000 'International Tables Vol C Tables 4.2.6.8 and 6.1.1.4'
N N 0.0061 0.0033 'International Tables Vol C Tables 4.2.6.8 and 6.1.1.4'
O O 0.0106 0.0060 'International Tables Vol C Tables 4.2.6.8 and 6.1.1.4'
Si Si 0.0817 0.0704 'International Tables Vol C Tables 4.2.6.8 and 6.1.1.4'
P P 0.1023 0.0942 'International Tables Vol C Tables 4.2.6.8 and 6.1.1.4'
Zr Zr -2.9673 0.5597 'International Tables Vol C Tables 4.2.6.8 and 6.1.1.4'

loop_
_geom_angle_atom_site_label_1
_geom_angle_atom_site_label_2
_geom_angle_atom_site_label_3
_geom_angle
_geom_angle_site_symmetry_1
_geom_angle_site_symmetry_3
_geom_angle_publ_flag
O1 Zr1 N6 78.7(2) . . ?
O1 Zr1 N5 77.1(2) . . ?
N6 Zr1 N5 38.0(2) . . ?
O1 Zr1 N2 163.7(2) . . ?
N6 Zr1 N2 91.0(2) . . ?
N5 Zr1 N2 87.0(2) . . ?
O1 Zr1 N1 98.6(2) . . ?
N6 Zr1 N1 155.7(2) . . ?
N5 Zr1 N1 165.3(2) . . ?
N2 Zr1 N1 95.9(2) . . ?
O1 Zr1 P2 102.25(18) . . ?
N6 Zr1 P2 123.83(17) . . ?
N5 Zr1 P2 86.70(18) . . ?
N2 Zr1 P2 72.99(18) . . ?
N1 Zr1 P2 80.46(18) . . ?
O1 Zr1 P1 105.89(18) . . ?
N6 Zr1 P1 83.80(17) . . ?
N5 Zr1 P1 121.03(18) . . ?
N2 Zr1 P1 85.18(18) . . ?
N1 Zr1 P1 73.62(18) . . ?
P2 Zr1 P1 144.03(7) . . ?
O1 Zr1 Zr2 36.97(15) . . ?
N6 Zr1 Zr2 44.48(17) . . ?
N5 Zr1 Zr2 43.02(17) . . ?
N2 Zr1 Zr2 128.63(16) . . ?
N1 Zr1 Zr2 135.39(17) . . ?
P2 Zr1 Zr2 107.72(5) . . ?
P1 Zr1 Zr2 108.25(6) . . ?
O1 Zr2 N5 78.0(2) . . ?
O1 Zr2 N6 77.3(2) . . ?
N5 Zr2 N6 37.9(2) . . ?
O1 Zr2 N3 99.9(2) . . ?
N5 Zr2 N3 154.6(2) . . ?
N6 Zr2 N3 167.0(2) . . ?
O1 Zr2 N4 165.3(2) . . ?
N5 Zr2 N4 92.7(2) . . ?
N6 Zr2 N4 88.4(2) . . ?
N3 Zr2 N4 93.4(2) . . ?
O1 Zr2 P4 105.47(18) . . ?
N5 Zr2 P4 81.91(17) . . ?
N6 Zr2 P4 118.83(17) . . ?
N3 Zr2 P4 74.18(19) . . ?
N4 Zr2 P4 84.11(18) . . ?
O1 Zr2 P3 102.07(18) . . ?
N5 Zr2 P3 124.04(18) . . ?
N6 Zr2 P3 86.81(17) . . ?
N3 Zr2 P3 81.34(19) . . ?
N4 Zr2 P3 73.60(18) . . ?
P4 Zr2 P3 145.69(7) . . ?
O1 Zr2 Zr1 36.91(16) . . ?
N5 Zr2 Zr1 44.09(17) . . ?
N6 Zr2 Zr1 43.11(16) . . ?
N3 Zr2 Zr1 136.50(17) . . ?
N4 Zr2 Zr1 130.08(16) . . ?
P4 Zr2 Zr1 107.04(5) . . ?
P3 Zr2 Zr1 107.27(5) . . ?
C4 P2 C110 110.0(4) . . ?
C4 P2 C3 107.8(4) . . ?
C110 P2 C3 104.2(4) . . ?
C4 P2 Zr1 105.2(3) . . ?
C110 P2 Zr1 125.9(3) . . ?
C3 P2 Zr1 102.4(3) . . ?
N4 Si7 C47 113.2(4) . . ?
N4 Si7 C48 115.4(4) . . ?
C47 Si7 C48 104.8(5) . . ?
N4 Si7 C5 110.5(3) . . ?
C47 Si7 C5 108.7(4) . . ?
C48 Si7 C5 103.7(4) . . ?
C57 P4 C6 110.2(4) . . ?
C57 P4 C5 104.1(4) . . ?
C6 P4 C5 106.2(4) . . ?
C57 P4 Zr2 126.1(3) . . ?
C6 P4 Zr2 107.1(3) . . ?
C5 P4 Zr2 101.3(3) . . ?
C7 P3 C51 104.1(4) . . ?
C7 P3 C8 106.9(4) . . ?
C51 P3 C8 107.3(5) . . ?
C7 P3 Zr2 101.6(3) . . ?
C51 P3 Zr2 129.4(3) . . ?
C8 P3 Zr2 105.7(3) . . ?
C2 P1 C1 106.9(5) . . ?
C2 P1 C170 110.0(5) . . ?
C1 P1 C170 104.8(5) . . ?
C2 P1 Zr1 107.4(3) . . ?
C1 P1 Zr1 98.2(3) . . ?
C170 P1 Zr1 127.3(3) . . ?
N1 Si4 C16 112.7(4) . . ?
N1 Si4 C3 109.6(3) . . ?
C16 Si4 C3 108.3(5) . . ?
N1 Si4 C15 115.5(4) . . ?
C16 Si4 C15 105.9(5) . . ?
C3 Si4 C15 104.3(4) . . ?
N4 Si8 C46 114.4(4) . . ?
N4 Si8 C45 113.5(4) . . ?
C46 Si8 C45 106.2(5) . . ?
N4 Si8 C8 109.6(4) . . ?
C46 Si8 C8 103.8(5) . . ?
C45 Si8 C8 108.8(4) . . ?
N2 Si1 C12 116.2(4) . . ?
N2 Si1 C11 113.7(4) . . ?
C12 Si1 C11 103.8(4) . . ?
N2 Si1 C4 108.2(4) . . ?
C12 Si1 C4 105.0(4) . . ?
C11 Si1 C4 109.4(4) . . ?
N1 Si3 C18 111.6(4) . . ?
N1 Si3 C17 116.0(4) . . ?
C18 Si3 C17 106.8(5) . . ?
N1 Si3 C2 108.8(4) . . ?
C18 Si3 C2 108.4(5) . . ?
C17 Si3 C2 104.8(5) . . ?
N3 Si5 C42 116.5(4) . . ?
N3 Si5 C41 111.7(4) . . ?
C42 Si5 C41 106.3(6) . . ?
N3 Si5 C6 109.7(4) . . ?
C42 Si5 C6 104.5(5) . . ?
C41 Si5 C6 107.7(5) . . ?
N2 Si2 C13 112.5(4) . . ?
N2 Si2 C14 115.2(5) . . ?
C13 Si2 C14 103.7(6) . . ?
N2 Si2 C1 110.1(4) . . ?
C13 Si2 C1 111.5(5) . . ?
C14 Si2 C1 103.4(5) . . ?
N3 Si6 C44 115.9(5) . . ?
N3 Si6 C43 112.4(5) . . ?
C44 Si6 C43 106.2(7) . . ?
N3 Si6 C7 108.7(4) . . ?
C44 Si6 C7 104.8(5) . . ?
C43 Si6 C7 108.4(5) . . ?
Si1 N2 Si2 120.4(4) . . ?
Si1 N2 Zr1 120.2(3) . . ?
Si2 N2 Zr1 119.2(4) . . ?
Si6 N3 Si5 118.7(4) . . ?
Si6 N3 Zr2 121.9(4) . . ?
Si5 N3 Zr2 117.5(3) . . ?
Si8 N4 Si7 119.9(4) . . ?
Si8 N4 Zr2 119.8(3) . . ?
Si7 N4 Zr2 120.3(4) . . ?
Si3 N1 Si4 120.7(4) . . ?
Si3 N1 Zr1 116.3(3) . . ?
Si4 N1 Zr1 122.1(4) . . ?
Zr1 O1 Zr2 106.1(2) . . ?
N6 N5 Zr2 73.3(4) . . ?
N6 N5 Zr1 69.5(3) . . ?
Zr2 N5 Zr1 92.9(2) . . ?
N6 N5 H5 131.9 . . ?
Zr2 N5 H5 131.9 . . ?
Zr1 N5 H5 131.9 . . ?
N5 N6 Zr1 72.5(4) . . ?
N5 N6 Zr2 68.9(4) . . ?
Zr1 N6 Zr2 92.4(2) . . ?
N5 N6 H6 132.2 . . ?
Zr1 N6 H6 132.2 . . ?
Zr2 N6 H6 132.2 . . ?
C045 C022 C57 120.6(9) . . ?
C045 C022 H022 119.7 . . ?
C57 C022 H022 119.7 . . ?
C58 C57 C022 116.8(8) . . ?
C58 C57 P4 119.7(7) . . ?
C022 C57 P4 123.3(7) . . ?
P3 C8 Si8 106.9(4) . . ?
P3 C8 H8A 110.3 . . ?
Si8 C8 H8A 110.3 . . ?
P3 C8 H8B 110.3 . . ?
Si8 C8 H8B 110.3 . . ?
H8A C8 H8B 108.6 . . ?
P1 C1 Si2 116.5(5) . . ?
P1 C1 H1A 108.2 . . ?
Si2 C1 H1A 108.2 . . ?
P1 C1 H1B 108.2 . . ?
Si2 C1 H1B 108.2 . . ?
H1A C1 H1B 107.3 . . ?
P2 C4 Si1 107.7(4) . . ?
P2 C4 H4A 110.2 . . ?
Si1 C4 H4A 110.2 . . ?
P2 C4 H4B 110.2 . . ?
Si1 C4 H4B 110.2 . . ?
H4A C4 H4B 108.5 . . ?
P4 C6 Si5 107.4(5) . . ?
P4 C6 H6A 110.2 . . ?
Si5 C6 H6A 110.2 . . ?
P4 C6 H6B 110.2 . . ?
Si5 C6 H6B 110.2 . . ?
H6A C6 H6B 108.5 . . ?
P2 C3 Si4 109.6(4) . . ?
P2 C3 H3A 109.7 . . ?
Si4 C3 H3A 109.7 . . ?
P2 C3 H3B 109.7 . . ?
Si4 C3 H3B 109.7 . . ?
H3A C3 H3B 108.2 . . ?
P4 C5 Si7 115.9(4) . . ?
P4 C5 H5A 108.3 . . ?
Si7 C5 H5A 108.3 . . ?
P4 C5 H5B 108.3 . . ?
Si7 C5 H5B 108.3 . . ?
H5A C5 H5B 107.4 . . ?
C58 C032 C038 120.3(9) . . ?
C58 C032 H032 119.9 . . ?
C038 C032 H032 119.9 . . ?
Si5 C41 H41A 109.5 . . ?
Si5 C41 H41B 109.5 . . ?
H41A C41 H41B 109.5 . . ?
Si5 C41 H41C 109.5 . . ?
H41A C41 H41C 109.5 . . ?
H41B C41 H41C 109.5 . . ?
Si7 C47 H47A 109.5 . . ?
Si7 C47 H47B 109.5 . . ?
H47A C47 H47B 109.5 . . ?
Si7 C47 H47C 109.5 . . ?
H47A C47 H47C 109.5 . . ?
H47B C47 H47C 109.5 . . ?
C56 C51 C52 118.1(9) . . ?
C56 C51 P3 122.4(8) . . ?
C52 C51 P3 119.4(8) . . ?
P3 C7 Si6 109.5(5) . . ?
P3 C7 H7A 109.8 . . ?
Si6 C7 H7A 109.8 . . ?
P3 C7 H7B 109.8 . . ?
Si6 C7 H7B 109.8 . . ?
H7A C7 H7B 108.2 . . ?
Si1 C11 H11A 109.5 . . ?
Si1 C11 H11B 109.5 . . ?
H11A C11 H11B 109.5 . . ?
Si1 C11 H11C 109.5 . . ?
H11A C11 H11C 109.5 . . ?
H11B C11 H11C 109.5 . . ?
C045 C038 C032 118.5(9) . . ?
C045 C038 H038 120.8 . . ?
C032 C038 H038 120.8 . . ?
C032 C58 C57 121.9(9) . . ?
C032 C58 H58 119.1 . . ?
C57 C58 H58 119.1 . . ?
Si4 C16 H16A 109.5 . . ?
Si4 C16 H16B 109.5 . . ?
H16A C16 H16B 109.5 . . ?
Si4 C16 H16C 109.5 . . ?
H16A C16 H16C 109.5 . . ?
H16B C16 H16C 109.5 . . ?
Si8 C45 H45A 109.5 . . ?
Si8 C45 H45B 109.5 . . ?
H45A C45 H45B 109.5 . . ?
Si8 C45 H45C 109.5 . . ?
H45A C45 H45C 109.5 . . ?
H45B C45 H45C 109.5 . . ?
C53 C52 C51 121.9(12) . . ?
C53 C52 H52 119.0 . . ?
C51 C52 H52 119.0 . . ?
C022 C045 C038 121.9(9) . . ?
C022 C045 H045 119.1 . . ?
C038 C045 H045 119.1 . . ?
P1 C2 Si3 107.9(5) . . ?
P1 C2 H2A 110.1 . . ?
Si3 C2 H2A 110.1 . . ?
P1 C2 H2B 110.1 . . ?
Si3 C2 H2B 110.1 . . ?
H2A C2 H2B 108.4 . . ?
Si1 C12 H12A 109.5 . . ?
Si1 C12 H12B 109.5 . . ?
H12A C12 H12B 109.5 . . ?
Si1 C12 H12C 109.5 . . ?
H12A C12 H12C 109.5 . . ?
H12B C12 H12C 109.5 . . ?
Si3 C17 H17A 109.5 . . ?
Si3 C17 H17B 109.5 . . ?
H17A C17 H17B 109.5 . . ?
Si3 C17 H17C 109.5 . . ?
H17A C17 H17C 109.5 . . ?
H17B C17 H17C 109.5 . . ?
Si7 C48 H48A 109.5 . . ?
Si7 C48 H48B 109.5 . . ?
H48A C48 H48B 109.5 . . ?
Si7 C48 H48C 109.5 . . ?
H48A C48 H48C 109.5 . . ?
H48B C48 H48C 109.5 . . ?
Si4 C15 H15A 109.5 . . ?
Si4 C15 H15B 109.5 . . ?
H15A C15 H15B 109.5 . . ?
Si4 C15 H15C 109.5 . . ?
H15A C15 H15C 109.5 . . ?
H15B C15 H15C 109.5 . . ?
C51 C56 C55 121.9(12) . . ?
C51 C56 H56 119.0 . . ?
C55 C56 H56 119.0 . . ?
Si8 C46 H46A 109.5 . . ?
Si8 C46 H46B 109.5 . . ?
H46A C46 H46B 109.5 . . ?
Si8 C46 H46C 109.5 . . ?
H46A C46 H46C 109.5 . . ?
H46B C46 H46C 109.5 . . ?
C54 C53 C52 117.3(13) . . ?
C54 C53 H53 121.4 . . ?
C52 C53 H53 121.4 . . ?
C53 C54 C55 123.3(12) . . ?
C53 C54 H54 118.3 . . ?
C55 C54 H54 118.3 . . ?
Si2 C14 H14A 109.5 . . ?
Si2 C14 H14B 109.5 . . ?
H14A C14 H14B 109.5 . . ?
Si2 C14 H14C 109.5 . . ?
H14A C14 H14C 109.5 . . ?
H14B C14 H14C 109.5 . . ?
Si5 C42 H42A 109.5 . . ?
Si5 C42 H42B 109.5 . . ?
H42A C42 H42B 109.5 . . ?
Si5 C42 H42C 109.5 . . ?
H42A C42 H42C 109.5 . . ?
H42B C42 H42C 109.5 . . ?
Si6 C44 H44A 109.5 . . ?
Si6 C44 H44B 109.5 . . ?
H44A C44 H44B 109.5 . . ?
Si6 C44 H44C 109.5 . . ?
H44A C44 H44C 109.5 . . ?
H44B C44 H44C 109.5 . . ?
C56 C55 C54 117.3(12) . . ?
C56 C55 H55 121.4 . . ?
C54 C55 H55 121.4 . . ?
Si3 C18 H18A 109.5 . . ?
Si3 C18 H18B 109.5 . . ?
H18A C18 H18B 109.5 . . ?
Si3 C18 H18C 109.5 . . ?
H18A C18 H18C 109.5 . . ?
H18B C18 H18C 109.5 . . ?
Si2 C13 H13A 109.5 . . ?
Si2 C13 H13B 109.5 . . ?
H13A C13 H13B 109.5 . . ?
Si2 C13 H13C 109.5 . . ?
H13A C13 H13C 109.5 . . ?
H13B C13 H13C 109.5 . . ?
Si6 C43 H43A 109.5 . . ?
Si6 C43 H43B 109.5 . . ?
H43A C43 H43B 109.5 . . ?
Si6 C43 H43C 109.5 . . ?
H43A C43 H43C 109.5 . . ?
H43B C43 H43C 109.5 . . ?
C160 C110 C120 118.8(9) . . ?
C160 C110 P2 122.9(7) . . ?
C120 C110 P2 118.2(7) . . ?
C220 C170 C180 117.1(10) . . ?
C220 C170 P1 123.8(9) . . ?
C180 C170 P1 118.8(8) . . ?
C130 C120 C110 121.1(10) . . ?
C130 C120 H120 119.5 . . ?
C110 C120 H120 119.5 . . ?
C110 C160 C150 119.7(10) . . ?
C110 C160 H160 120.2 . . ?
C150 C160 H160 120.2 . . ?
C150 C140 C130 120.9(10) . . ?
C150 C140 H140 119.6 . . ?
C130 C140 H140 119.6 . . ?
C140 C150 C160 119.9(10) . . ?
C140 C150 H150 120.1 . . ?
C160 C150 H150 120.1 . . ?
C140 C130 C120 119.6(11) . . ?
C140 C130 H130 120.2 . . ?
C120 C130 H130 120.2 . . ?
C170 C180 C190 121.5(11) . . ?
C170 C180 H180 119.2 . . ?
C190 C180 H180 119.2 . . ?
C200 C190 C180 121.3(13) . . ?
C200 C190 H190 119.4 . . ?
C180 C190 H190 119.4 . . ?
C190 C200 C210 119.3(13) . . ?
C190 C200 H200 120.4 . . ?
C210 C200 H200 120.4 . . ?
C170 C220 C210 121.3(14) . . ?
C170 C220 H220 119.4 . . ?
C210 C220 H220 119.4 . . ?
C220 C210 C200 119.4(15) . . ?
C220 C210 H210 120.3 . . ?
C200 C210 H210 120.3 . . ?
C924 C921 C922 134(3) . . ?
C924 C921 H921 113.2 . . ?
C922 C921 H921 113.2 . . ?
C921 C922 C924 107(2) . 2_766 ?
C921 C922 H922 126.6 . . ?
C924 C922 H922 126.6 2_766 . ?
C921 C924 C922 119(3) . 2_766 ?
C921 C924 H924 120.7 . . ?
C922 C924 H924 120.7 2_766 . ?
C901 C905 C904 120.0 . . ?
C901 C905 H905 120.0 . . ?
C904 C905 H905 120.0 . . ?
C905 C901 C902 120.0 . . ?
C905 C901 H901 120.0 . . ?
C902 C901 H901 120.0 . . ?
C903 C902 C901 120.0 . . ?
C903 C902 H902 120.0 . . ?
C901 C902 H902 120.0 . . ?
C902 C903 C900 120.0 . . ?
C902 C903 H903 120.0 . . ?
C900 C903 H903 120.0 . . ?
C904 C900 C903 120.0 . . ?
C904 C900 H900 120.0 . . ?
C903 C900 H900 120.0 . . ?
C900 C904 C905 120.0 . . ?
C900 C904 H904 120.0 . . ?
C905 C904 H904 120.0 . . ?
C801 C800 C805 120.0 . . ?
C801 C800 H800 120.0 . . ?
C805 C800 H800 120.0 . . ?
C802 C801 C800 120.0 . . ?
C802 C801 H801 120.0 . . ?
C800 C801 H801 120.0 . . ?
C801 C802 C803 120.0 . . ?
C801 C802 H802 120.0 . . ?
C803 C802 H802 120.0 . . ?
C804 C803 C802 120.0 . . ?
C804 C803 H803 120.0 . . ?
C802 C803 H803 120.0 . . ?
C803 C804 C805 120.0 . . ?
C803 C804 H804 120.0 . . ?
C805 C804 H804 120.0 . . ?
C804 C805 C800 120.0 . . ?
C804 C805 H805 120.0 . . ?
C800 C805 H805 120.0 . . ?

loop_
_geom_bond_atom_site_label_1
_geom_bond_atom_site_label_2
_geom_bond_distance
_geom_bond_site_symmetry_2
_geom_bond_publ_flag
Zr1 O1 1.996(5) . ?
Zr1 N6 2.184(6) . ?
Zr1 N5 2.224(6) . ?
Zr1 N2 2.277(7) . ?
Zr1 N1 2.286(6) . ?
Zr1 P2 2.713(2) . ?
Zr1 P1 2.722(2) . ?
Zr1 Zr2 3.1922(10) . ?
Zr2 O1 1.998(5) . ?
Zr2 N5 2.181(7) . ?
Zr2 N6 2.239(6) . ?
Zr2 N3 2.265(7) . ?
Zr2 N4 2.278(6) . ?
Zr2 P4 2.702(2) . ?
Zr2 P3 2.726(2) . ?
P2 C4 1.796(8) . ?
P2 C110 1.819(9) . ?
P2 C3 1.828(8) . ?
Si7 N4 1.715(7) . ?
Si7 C47 1.865(9) . ?
Si7 C48 1.880(9) . ?
Si7 C5 1.909(9) . ?
P4 C57 1.803(9) . ?
P4 C6 1.809(9) . ?
P4 C5 1.818(8) . ?
P3 C7 1.811(9) . ?
P3 C51 1.812(9) . ?
P3 C8 1.817(9) . ?
P1 C2 1.814(9) . ?
P1 C1 1.818(9) . ?
P1 C170 1.838(10) . ?
Si4 N1 1.718(7) . ?
Si4 C16 1.867(10) . ?
Si4 C3 1.889(9) . ?
Si4 C15 1.896(9) . ?
Si8 N4 1.711(7) . ?
Si8 C46 1.869(9) . ?
Si8 C45 1.881(10) . ?
Si8 C8 1.909(9) . ?
Si1 N2 1.707(7) . ?
Si1 C12 1.868(9) . ?
Si1 C11 1.877(9) . ?
Si1 C4 1.898(9) . ?
Si3 N1 1.700(7) . ?
Si3 C18 1.875(10) . ?
Si3 C17 1.884(9) . ?
Si3 C2 1.897(10) . ?
Si5 N3 1.729(7) . ?
Si5 C42 1.871(10) . ?
Si5 C41 1.875(11) . ?
Si5 C6 1.891(10) . ?
Si2 N2 1.710(7) . ?
Si2 C13 1.866(11) . ?
Si2 C14 1.866(10) . ?
Si2 C1 1.882(10) . ?
Si6 N3 1.710(7) . ?
Si6 C44 1.864(12) . ?
Si6 C43 1.880(12) . ?
Si6 C7 1.898(10) . ?
N5 N6 1.435(9) . ?
N5 H5 0.9300 . ?
N6 H6 0.9300 . ?
C022 C045 1.373(13) . ?
C022 C57 1.404(12) . ?
C022 H022 0.9500 . ?
C57 C58 1.398(12) . ?
C8 H8A 0.9900 . ?
C8 H8B 0.9900 . ?
C1 H1A 0.9900 . ?
C1 H1B 0.9900 . ?
C4 H4A 0.9900 . ?
C4 H4B 0.9900 . ?
C6 H6A 0.9900 . ?
C6 H6B 0.9900 . ?
C3 H3A 0.9900 . ?
C3 H3B 0.9900 . ?
C5 H5A 0.9900 . ?
C5 H5B 0.9900 . ?
C032 C58 1.377(13) . ?
C032 C038 1.386(14) . ?
C032 H032 0.9500 . ?
C41 H41A 0.9800 . ?
C41 H41B 0.9800 . ?
C41 H41C 0.9800 . ?
C47 H47A 0.9800 . ?
C47 H47B 0.9800 . ?
C47 H47C 0.9800 . ?
C51 C56 1.385(14) . ?
C51 C52 1.402(15) . ?
C7 H7A 0.9900 . ?
C7 H7B 0.9900 . ?
C11 H11A 0.9800 . ?
C11 H11B 0.9800 . ?
C11 H11C 0.9800 . ?
C038 C045 1.375(14) . ?
C038 H038 0.9500 . ?
C58 H58 0.9500 . ?
C16 H16A 0.9800 . ?
C16 H16B 0.9800 . ?
C16 H16C 0.9800 . ?
C45 H45A 0.9800 . ?
C45 H45B 0.9800 . ?
C45 H45C 0.9800 . ?
C52 C53 1.399(15) . ?
C52 H52 0.9500 . ?
C045 H045 0.9500 . ?
C2 H2A 0.9900 . ?
C2 H2B 0.9900 . ?
C12 H12A 0.9800 . ?
C12 H12B 0.9800 . ?
C12 H12C 0.9800 . ?
C17 H17A 0.9800 . ?
C17 H17B 0.9800 . ?
C17 H17C 0.9800 . ?
C48 H48A 0.9800 . ?
C48 H48B 0.9800 . ?
C48 H48C 0.9800 . ?
C15 H15A 0.9800 . ?
C15 H15B 0.9800 . ?
C15 H15C 0.9800 . ?
C56 C55 1.398(16) . ?
C56 H56 0.9500 . ?
C46 H46A 0.9800 . ?
C46 H46B 0.9800 . ?
C46 H46C 0.9800 . ?
C53 C54 1.37(2) . ?
C53 H53 0.9500 . ?
C54 C55 1.40(2) . ?
C54 H54 0.9500 . ?
C14 H14A 0.9800 . ?
C14 H14B 0.9800 . ?
C14 H14C 0.9800 . ?
C42 H42A 0.9800 . ?
C42 H42B 0.9800 . ?
C42 H42C 0.9800 . ?
C44 H44A 0.9800 . ?
C44 H44B 0.9800 . ?
C44 H44C 0.9800 . ?
C55 H55 0.9500 . ?
C18 H18A 0.9800 . ?
C18 H18B 0.9800 . ?
C18 H18C 0.9800 . ?
C13 H13A 0.9800 . ?
C13 H13B 0.9800 . ?
C13 H13C 0.9800 . ?
C43 H43A 0.9800 . ?
C43 H43B 0.9800 . ?
C43 H43C 0.9800 . ?
C110 C160 1.378(13) . ?
C110 C120 1.382(13) . ?
C170 C220 1.344(16) . ?
C170 C180 1.384(14) . ?
C120 C130 1.374(13) . ?
C120 H120 0.9500 . ?
C160 C150 1.399(14) . ?
C160 H160 0.9500 . ?
C140 C150 1.360(16) . ?
C140 C130 1.362(16) . ?
C140 H140 0.9500 . ?
C150 H150 0.9500 . ?
C130 H130 0.9500 . ?
C180 C190 1.383(16) . ?
C180 H180 0.9500 . ?
C190 C200 1.295(18) . ?
C190 H190 0.9500 . ?
C200 C210 1.40(2) . ?
C200 H200 0.9500 . ?
C220 C210 1.39(2) . ?
C220 H220 0.9500 . ?
C210 H210 0.9500 . ?
C921 C924 1.25(3) . ?
C921 C922 1.33(3) . ?
C921 H921 0.9500 . ?
C922 C924 1.47(3) 2_766 ?
C922 H922 0.9500 . ?
C924 C922 1.47(3) 2_766 ?
C924 H924 0.9500 . ?
C905 C901 1.3900 . ?
C905 C904 1.3900 . ?
C905 H905 0.9500 . ?
C901 C902 1.3900 . ?
C901 H901 0.9500 . ?
C902 C903 1.3900 . ?
C902 H902 0.9500 . ?
C903 C900 1.3900 . ?
C903 H903 0.9500 . ?
C900 C904 1.3900 . ?
C900 H900 0.9500 . ?
C904 H904 0.9500 . ?
C800 C801 1.3900 . ?
C800 C805 1.3900 . ?
C800 H800 0.9500 . ?
C801 C802 1.3900 . ?
C801 H801 0.9500 . ?
C802 C803 1.3900 . ?
C802 H802 0.9500 . ?
C803 C804 1.3900 . ?
C803 H803 0.9500 . ?
C804 C805 1.3900 . ?
C804 H804 0.9500 . ?
C805 H805 0.9500 . ?

loop_
_geom_torsion_atom_site_label_1
_geom_torsion_atom_site_label_2
_geom_torsion_atom_site_label_3
_geom_torsion_atom_site_label_4
_geom_torsion
_geom_torsion_site_symmetry_1
_geom_torsion_site_symmetry_2
_geom_torsion_site_symmetry_3
_geom_torsion_site_symmetry_4
_geom_torsion_publ_flag
N6 Zr1 Zr2 O1 -152.5(4) . . . . ?
N5 Zr1 Zr2 O1 151.4(4) . . . . ?
N2 Zr1 Zr2 O1 169.0(4) . . . . ?
N1 Zr1 Zr2 O1 -7.5(4) . . . . ?
P2 Zr1 Zr2 O1 86.9(3) . . . . ?
P1 Zr1 Zr2 O1 -92.4(3) . . . . ?
O1 Zr1 Zr2 N5 -151.4(4) . . . . ?
N6 Zr1 Zr2 N5 56.1(3) . . . . ?
N2 Zr1 Zr2 N5 17.6(3) . . . . ?
N1 Zr1 Zr2 N5 -158.8(4) . . . . ?
P2 Zr1 Zr2 N5 -64.5(3) . . . . ?
P1 Zr1 Zr2 N5 116.3(3) . . . . ?
O1 Zr1 Zr2 N6 152.5(4) . . . . ?
N5 Zr1 Zr2 N6 -56.1(3) . . . . ?
N2 Zr1 Zr2 N6 -38.5(3) . . . . ?
N1 Zr1 Zr2 N6 145.1(3) . . . . ?
P2 Zr1 Zr2 N6 -120.6(2) . . . . ?
P1 Zr1 Zr2 N6 60.1(2) . . . . ?
O1 Zr1 Zr2 N3 -8.5(4) . . . . ?
N6 Zr1 Zr2 N3 -161.0(4) . . . . ?
N5 Zr1 Zr2 N3 142.9(4) . . . . ?
N2 Zr1 Zr2 N3 160.5(3) . . . . ?
N1 Zr1 Zr2 N3 -15.9(4) . . . . ?
P2 Zr1 Zr2 N3 78.4(3) . . . . ?
P1 Zr1 Zr2 N3 -100.8(3) . . . . ?
O1 Zr1 Zr2 N4 170.0(4) . . . . ?
N6 Zr1 Zr2 N4 17.5(3) . . . . ?
N5 Zr1 Zr2 N4 -38.6(3) . . . . ?
N2 Zr1 Zr2 N4 -21.0(3) . . . . ?
N1 Zr1 Zr2 N4 162.5(3) . . . . ?
P2 Zr1 Zr2 N4 -103.1(2) . . . . ?
P1 Zr1 Zr2 N4 77.6(2) . . . . ?
O1 Zr1 Zr2 P4 -93.2(3) . . . . ?
N6 Zr1 Zr2 P4 114.2(2) . . . . ?
N5 Zr1 Zr2 P4 58.1(3) . . . . ?
N2 Zr1 Zr2 P4 75.8(2) . . . . ?
N1 Zr1 Zr2 P4 -100.7(3) . . . . ?
P2 Zr1 Zr2 P4 -6.33(8) . . . . ?
P1 Zr1 Zr2 P4 174.39(8) . . . . ?
O1 Zr1 Zr2 P3 87.2(3) . . . . ?
N6 Zr1 Zr2 P3 -65.3(2) . . . . ?
N5 Zr1 Zr2 P3 -121.4(3) . . . . ?
N2 Zr1 Zr2 P3 -103.8(2) . . . . ?
N1 Zr1 Zr2 P3 79.7(3) . . . . ?
P2 Zr1 Zr2 P3 174.08(7) . . . . ?
P1 Zr1 Zr2 P3 -5.20(8) . . . . ?
O1 Zr1 P2 C4 121.1(3) . . . . ?
N6 Zr1 P2 C4 36.6(4) . . . . ?
N5 Zr1 P2 C4 45.1(3) . . . . ?
N2 Zr1 P2 C4 -42.8(3) . . . . ?
N1 Zr1 P2 C4 -142.1(3) . . . . ?
P1 Zr1 P2 C4 -98.0(3) . . . . ?
Zr2 Zr1 P2 C4 83.2(3) . . . . ?
O1 Zr1 P2 C110 -8.3(4) . . . . ?
N6 Zr1 P2 C110 -92.8(4) . . . . ?
N5 Zr1 P2 C110 -84.3(4) . . . . ?
N2 Zr1 P2 C110 -172.2(4) . . . . ?
N1 Zr1 P2 C110 88.5(4) . . . . ?
P1 Zr1 P2 C110 132.6(3) . . . . ?
Zr2 Zr1 P2 C110 -46.2(3) . . . . ?
O1 Zr1 P2 C3 -126.3(3) . . . . ?
N6 Zr1 P2 C3 149.2(4) . . . . ?
N5 Zr1 P2 C3 157.7(3) . . . . ?
N2 Zr1 P2 C3 69.8(4) . . . . ?
N1 Zr1 P2 C3 -29.5(4) . . . . ?
P1 Zr1 P2 C3 14.6(3) . . . . ?
Zr2 Zr1 P2 C3 -164.2(3) . . . . ?
O1 Zr2 P4 C57 -75.5(4) . . . . ?
N5 Zr2 P4 C57 -0.3(4) . . . . ?
N6 Zr2 P4 C57 8.4(4) . . . . ?
N3 Zr2 P4 C57 -171.6(4) . . . . ?
N4 Zr2 P4 C57 93.2(4) . . . . ?
P3 Zr2 P4 C57 142.3(3) . . . . ?
Zr1 Zr2 P4 C57 -37.0(3) . . . . ?
O1 Zr2 P4 C6 56.6(4) . . . . ?
N5 Zr2 P4 C6 131.7(4) . . . . ?
N6 Zr2 P4 C6 140.4(4) . . . . ?
N3 Zr2 P4 C6 -39.5(4) . . . . ?
N4 Zr2 P4 C6 -134.7(4) . . . . ?
P3 Zr2 P4 C6 -85.6(3) . . . . ?
Zr1 Zr2 P4 C6 95.1(3) . . . . ?
O1 Zr2 P4 C5 167.7(3) . . . . ?
N5 Zr2 P4 C5 -117.2(4) . . . . ?
N6 Zr2 P4 C5 -108.5(4) . . . . ?
N3 Zr2 P4 C5 71.6(4) . . . . ?
N4 Zr2 P4 C5 -23.6(3) . . . . ?
P3 Zr2 P4 C5 25.5(3) . . . . ?
Zr1 Zr2 P4 C5 -153.8(3) . . . . ?
O1 Zr2 P3 C7 -124.7(4) . . . . ?
N5 Zr2 P3 C7 151.7(4) . . . . ?
N6 Zr2 P3 C7 159.0(4) . . . . ?
N3 Zr2 P3 C7 -26.4(4) . . . . ?
N4 Zr2 P3 C7 69.8(4) . . . . ?
P4 Zr2 P3 C7 18.2(4) . . . . ?
Zr1 Zr2 P3 C7 -162.5(3) . . . . ?
O1 Zr2 P3 C51 -5.3(5) . . . . ?
N5 Zr2 P3 C51 -88.9(5) . . . . ?
N6 Zr2 P3 C51 -81.6(5) . . . . ?
N3 Zr2 P3 C51 93.0(5) . . . . ?
N4 Zr2 P3 C51 -170.8(5) . . . . ?
P4 Zr2 P3 C51 137.6(4) . . . . ?
Zr1 Zr2 P3 C51 -43.1(4) . . . . ?
O1 Zr2 P3 C8 123.8(3) . . . . ?
N5 Zr2 P3 C8 40.3(4) . . . . ?
N6 Zr2 P3 C8 47.5(3) . . . . ?
N3 Zr2 P3 C8 -137.9(4) . . . . ?
N4 Zr2 P3 C8 -41.7(3) . . . . ?
P4 Zr2 P3 C8 -93.3(3) . . . . ?
Zr1 Zr2 P3 C8 86.0(3) . . . . ?
O1 Zr1 P1 C2 58.0(4) . . . . ?
N6 Zr1 P1 C2 134.3(4) . . . . ?
N5 Zr1 P1 C2 142.2(4) . . . . ?
N2 Zr1 P1 C2 -134.1(4) . . . . ?
N1 Zr1 P1 C2 -36.5(4) . . . . ?
P2 Zr1 P1 C2 -82.2(3) . . . . ?
Zr2 Zr1 P1 C2 96.7(3) . . . . ?
O1 Zr1 P1 C1 168.7(4) . . . . ?
N6 Zr1 P1 C1 -115.0(4) . . . . ?
N5 Zr1 P1 C1 -107.1(4) . . . . ?
N2 Zr1 P1 C1 -23.5(4) . . . . ?
N1 Zr1 P1 C1 74.2(4) . . . . ?
P2 Zr1 P1 C1 28.5(4) . . . . ?
Zr2 Zr1 P1 C1 -152.6(4) . . . . ?
O1 Zr1 P1 C170 -75.6(4) . . . . ?
N6 Zr1 P1 C170 0.7(4) . . . . ?
N5 Zr1 P1 C170 8.6(5) . . . . ?
N2 Zr1 P1 C170 92.2(4) . . . . ?
N1 Zr1 P1 C170 -170.1(4) . . . . ?
P2 Zr1 P1 C170 144.2(4) . . . . ?
Zr2 Zr1 P1 C170 -37.0(4) . . . . ?
C12 Si1 N2 Si2 33.8(6) . . . . ?
C11 Si1 N2 Si2 -86.7(5) . . . . ?
C4 Si1 N2 Si2 151.5(4) . . . . ?
C12 Si1 N2 Zr1 -152.1(4) . . . . ?
C11 Si1 N2 Zr1 87.5(5) . . . . ?
C4 Si1 N2 Zr1 -34.4(5) . . . . ?
C13 Si2 N2 Si1 57.0(6) . . . . ?
C14 Si2 N2 Si1 -61.6(6) . . . . ?
C1 Si2 N2 Si1 -178.0(5) . . . . ?
C13 Si2 N2 Zr1 -117.2(5) . . . . ?
C14 Si2 N2 Zr1 124.2(5) . . . . ?
C1 Si2 N2 Zr1 7.8(5) . . . . ?
O1 Zr1 N2 Si1 -31.0(11) . . . . ?
N6 Zr1 N2 Si1 -81.0(4) . . . . ?
N5 Zr1 N2 Si1 -43.2(4) . . . . ?
N1 Zr1 N2 Si1 122.3(4) . . . . ?
P2 Zr1 N2 Si1 44.2(3) . . . . ?
P1 Zr1 N2 Si1 -164.7(4) . . . . ?
Zr2 Zr1 N2 Si1 -55.2(4) . . . . ?
O1 Zr1 N2 Si2 143.3(7) . . . . ?
N6 Zr1 N2 Si2 93.2(4) . . . . ?
N5 Zr1 N2 Si2 131.0(4) . . . . ?
N1 Zr1 N2 Si2 -63.4(4) . . . . ?
P2 Zr1 N2 Si2 -141.6(4) . . . . ?
P1 Zr1 N2 Si2 9.5(3) . . . . ?
Zr2 Zr1 N2 Si2 119.1(3) . . . . ?
C44 Si6 N3 Si5 -60.7(7) . . . . ?
C43 Si6 N3 Si5 61.7(7) . . . . ?
C7 Si6 N3 Si5 -178.3(4) . . . . ?
C44 Si6 N3 Zr2 135.6(6) . . . . ?
C43 Si6 N3 Zr2 -102.0(6) . . . . ?
C7 Si6 N3 Zr2 18.0(5) . . . . ?
C42 Si5 N3 Si6 36.2(7) . . . . ?
C41 Si5 N3 Si6 -86.2(6) . . . . ?
C6 Si5 N3 Si6 154.6(4) . . . . ?
C42 Si5 N3 Zr2 -159.3(5) . . . . ?
C41 Si5 N3 Zr2 78.3(5) . . . . ?
C6 Si5 N3 Zr2 -41.0(5) . . . . ?
O1 Zr2 N3 Si6 105.5(4) . . . . ?
N5 Zr2 N3 Si6 -171.6(4) . . . . ?
N6 Zr2 N3 Si6 29.3(13) . . . . ?
N4 Zr2 N3 Si6 -68.1(4) . . . . ?
P4 Zr2 N3 Si6 -151.0(4) . . . . ?
P3 Zr2 N3 Si6 4.7(4) . . . . ?
Zr1 Zr2 N3 Si6 110.7(4) . . . . ?
O1 Zr2 N3 Si5 -58.4(4) . . . . ?
N5 Zr2 N3 Si5 24.4(8) . . . . ?
N6 Zr2 N3 Si5 -134.6(9) . . . . ?
N4 Zr2 N3 Si5 127.9(4) . . . . ?
P4 Zr2 N3 Si5 45.0(3) . . . . ?
P3 Zr2 N3 Si5 -159.2(4) . . . . ?
Zr1 Zr2 N3 Si5 -53.2(5) . . . . ?
C46 Si8 N4 Si7 30.3(6) . . . . ?
C45 Si8 N4 Si7 -91.7(5) . . . . ?
C8 Si8 N4 Si7 146.4(5) . . . . ?
C46 Si8 N4 Zr2 -150.6(5) . . . . ?
C45 Si8 N4 Zr2 87.4(5) . . . . ?
C8 Si8 N4 Zr2 -34.5(5) . . . . ?
C47 Si7 N4 Si8 53.4(6) . . . . ?
C48 Si7 N4 Si8 -67.2(6) . . . . ?
C5 Si7 N4 Si8 175.7(4) . . . . ?
C47 Si7 N4 Zr2 -125.6(4) . . . . ?
C48 Si7 N4 Zr2 113.7(5) . . . . ?
C5 Si7 N4 Zr2 -3.4(5) . . . . ?
O1 Zr2 N4 Si8 -31.4(11) . . . . ?
N5 Zr2 N4 Si8 -81.5(4) . . . . ?
N6 Zr2 N4 Si8 -43.8(4) . . . . ?
N3 Zr2 N4 Si8 123.3(4) . . . . ?
P4 Zr2 N4 Si8 -163.0(4) . . . . ?
P3 Zr2 N4 Si8 43.3(3) . . . . ?
Zr1 Zr2 N4 Si8 -55.7(5) . . . . ?
O1 Zr2 N4 Si7 147.7(8) . . . . ?
N5 Zr2 N4 Si7 97.6(4) . . . . ?
N6 Zr2 N4 Si7 135.2(4) . . . . ?
N3 Zr2 N4 Si7 -57.7(4) . . . . ?
P4 Zr2 N4 Si7 16.0(3) . . . . ?
P3 Zr2 N4 Si7 -137.6(4) . . . . ?
Zr1 Zr2 N4 Si7 123.4(3) . . . . ?
C18 Si3 N1 Si4 -98.9(5) . . . . ?
C17 Si3 N1 Si4 23.7(7) . . . . ?
C2 Si3 N1 Si4 141.5(5) . . . . ?
C18 Si3 N1 Zr1 70.4(5) . . . . ?
C17 Si3 N1 Zr1 -167.0(5) . . . . ?
C2 Si3 N1 Zr1 -49.1(5) . . . . ?
C16 Si4 N1 Si3 56.6(6) . . . . ?
C3 Si4 N1 Si3 177.3(4) . . . . ?
C15 Si4 N1 Si3 -65.4(6) . . . . ?
C16 Si4 N1 Zr1 -112.2(5) . . . . ?
C3 Si4 N1 Zr1 8.5(5) . . . . ?
C15 Si4 N1 Zr1 125.9(5) . . . . ?
O1 Zr1 N1 Si3 -55.9(4) . . . . ?
N6 Zr1 N1 Si3 25.7(8) . . . . ?
N5 Zr1 N1 Si3 -127.5(9) . . . . ?
N2 Zr1 N1 Si3 131.4(4) . . . . ?
P2 Zr1 N1 Si3 -157.0(4) . . . . ?
P1 Zr1 N1 Si3 48.3(3) . . . . ?
Zr2 Zr1 N1 Si3 -51.3(5) . . . . ?
O1 Zr1 N1 Si4 113.3(4) . . . . ?
N6 Zr1 N1 Si4 -165.1(4) . . . . ?
N5 Zr1 N1 Si4 41.7(12) . . . . ?
N2 Zr1 N1 Si4 -59.4(4) . . . . ?
P2 Zr1 N1 Si4 12.2(4) . . . . ?
P1 Zr1 N1 Si4 -142.6(4) . . . . ?
Zr2 Zr1 N1 Si4 117.8(3) . . . . ?
N6 Zr1 O1 Zr2 19.3(3) . . . . ?
N5 Zr1 O1 Zr2 -19.6(3) . . . . ?
N2 Zr1 O1 Zr2 -32.2(10) . . . . ?
N1 Zr1 O1 Zr2 174.7(3) . . . . ?
P2 Zr1 O1 Zr2 -103.3(2) . . . . ?
P1 Zr1 O1 Zr2 99.4(2) . . . . ?
N5 Zr2 O1 Zr1 19.9(3) . . . . ?
N6 Zr2 O1 Zr1 -18.9(3) . . . . ?
N3 Zr2 O1 Zr1 174.1(3) . . . . ?
N4 Zr2 O1 Zr1 -31.6(11) . . . . ?
P4 Zr2 O1 Zr1 97.9(2) . . . . ?
P3 Zr2 O1 Zr1 -102.8(2) . . . . ?
O1 Zr2 N5 N6 -84.7(4) . . . . ?
N3 Zr2 N5 N6 -172.5(5) . . . . ?
N4 Zr2 N5 N6 83.9(4) . . . . ?
P4 Zr2 N5 N6 167.5(4) . . . . ?
P3 Zr2 N5 N6 11.9(4) . . . . ?
Zr1 Zr2 N5 N6 -67.6(3) . . . . ?
O1 Zr2 N5 Zr1 -17.1(2) . . . . ?
N6 Zr2 N5 Zr1 67.6(3) . . . . ?
N3 Zr2 N5 Zr1 -104.9(5) . . . . ?
N4 Zr2 N5 Zr1 151.4(2) . . . . ?
P4 Zr2 N5 Zr1 -124.9(2) . . . . ?
P3 Zr2 N5 Zr1 79.5(2) . . . . ?
O1 Zr1 N5 N6 88.1(4) . . . . ?
N2 Zr1 N5 N6 -95.4(4) . . . . ?
N1 Zr1 N5 N6 162.5(9) . . . . ?
P2 Zr1 N5 N6 -168.5(4) . . . . ?
P1 Zr1 N5 N6 -12.8(4) . . . . ?
Zr2 Zr1 N5 N6 70.9(4) . . . . ?
O1 Zr1 N5 Zr2 17.2(2) . . . . ?
N6 Zr1 N5 Zr2 -70.9(4) . . . . ?
N2 Zr1 N5 Zr2 -166.3(3) . . . . ?
N1 Zr1 N5 Zr2 91.5(9) . . . . ?
P2 Zr1 N5 Zr2 120.57(19) . . . . ?
P1 Zr1 N5 Zr2 -83.7(2) . . . . ?
Zr2 N5 N6 Zr1 99.7(2) . . . . ?
Zr1 N5 N6 Zr2 -99.7(2) . . . . ?
O1 Zr1 N6 N5 -83.4(4) . . . . ?
N2 Zr1 N6 N5 83.9(4) . . . . ?
N1 Zr1 N6 N5 -169.3(5) . . . . ?
P2 Zr1 N6 N5 13.9(4) . . . . ?
P1 Zr1 N6 N5 169.0(4) . . . . ?
Zr2 Zr1 N6 N5 -67.0(3) . . . . ?
O1 Zr1 N6 Zr2 -16.4(2) . . . . ?
N5 Zr1 N6 Zr2 67.0(3) . . . . ?
N2 Zr1 N6 Zr2 150.9(2) . . . . ?
N1 Zr1 N6 Zr2 -102.3(6) . . . . ?
P2 Zr1 N6 Zr2 80.8(2) . . . . ?
P1 Zr1 N6 Zr2 -124.06(19) . . . . ?
O1 Zr2 N6 N5 86.7(4) . . . . ?
N3 Zr2 N6 N5 165.5(10) . . . . ?
N4 Zr2 N6 N5 -96.5(4) . . . . ?
P4 Zr2 N6 N5 -14.1(4) . . . . ?
P3 Zr2 N6 N5 -170.1(4) . . . . ?
Zr1 Zr2 N6 N5 70.2(4) . . . . ?
O1 Zr2 N6 Zr1 16.5(2) . . . . ?
N5 Zr2 N6 Zr1 -70.2(4) . . . . ?
N3 Zr2 N6 Zr1 95.3(10) . . . . ?
N4 Zr2 N6 Zr1 -166.7(2) . . . . ?
P4 Zr2 N6 Zr1 -84.3(2) . . . . ?
P3 Zr2 N6 Zr1 119.64(19) . . . . ?
C045 C022 C57 C58 -0.9(12) . . . . ?
C045 C022 C57 P4 -175.8(7) . . . . ?
C6 P4 C57 C58 167.1(7) . . . . ?
C5 P4 C57 C58 53.5(8) . . . . ?
Zr2 P4 C57 C58 -62.0(8) . . . . ?
C6 P4 C57 C022 -18.2(8) . . . . ?
C5 P4 C57 C022 -131.7(7) . . . . ?
Zr2 P4 C57 C022 112.7(7) . . . . ?
C7 P3 C8 Si8 -73.3(5) . . . . ?
C51 P3 C8 Si8 175.6(4) . . . . ?
Zr2 P3 C8 Si8 34.4(5) . . . . ?
N4 Si8 C8 P3 -6.6(6) . . . . ?
C46 Si8 C8 P3 116.0(5) . . . . ?
C45 Si8 C8 P3 -131.3(5) . . . . ?
C2 P1 C1 Si2 145.8(6) . . . . ?
C170 P1 C1 Si2 -97.4(6) . . . . ?
Zr1 P1 C1 Si2 34.7(6) . . . . ?
N2 Si2 C1 P1 -32.0(7) . . . . ?
C13 Si2 C1 P1 93.6(7) . . . . ?
C14 Si2 C1 P1 -155.6(6) . . . . ?
C110 P2 C4 Si1 174.6(4) . . . . ?
C3 P2 C4 Si1 -72.4(5) . . . . ?
Zr1 P2 C4 Si1 36.4(4) . . . . ?
N2 Si1 C4 P2 -8.1(5) . . . . ?
C12 Si1 C4 P2 116.6(5) . . . . ?
C11 Si1 C4 P2 -132.5(4) . . . . ?
C57 P4 C6 Si5 168.3(4) . . . . ?
C5 P4 C6 Si5 -79.6(5) . . . . ?
Zr2 P4 C6 Si5 28.0(5) . . . . ?
N3 Si5 C6 P4 1.9(5) . . . . ?
C42 Si5 C6 P4 127.4(5) . . . . ?
C41 Si5 C6 P4 -119.8(5) . . . . ?
C4 P2 C3 Si4 151.7(4) . . . . ?
C110 P2 C3 Si4 -91.4(5) . . . . ?
Zr1 P2 C3 Si4 41.0(5) . . . . ?
N1 Si4 C3 P2 -35.4(6) . . . . ?
C16 Si4 C3 P2 87.9(6) . . . . ?
C15 Si4 C3 P2 -159.6(5) . . . . ?
C57 P4 C5 Si7 -103.5(5) . . . . ?
C6 P4 C5 Si7 140.2(5) . . . . ?
Zr2 P4 C5 Si7 28.5(5) . . . . ?
N4 Si7 C5 P4 -20.0(6) . . . . ?
C47 Si7 C5 P4 104.7(6) . . . . ?
C48 Si7 C5 P4 -144.2(5) . . . . ?
C7 P3 C51 C56 -70.7(10) . . . . ?
C8 P3 C51 C56 42.3(10) . . . . ?
Zr2 P3 C51 C56 170.9(7) . . . . ?
C7 P3 C51 C52 108.5(9) . . . . ?
C8 P3 C51 C52 -138.4(9) . . . . ?
Zr2 P3 C51 C52 -9.8(11) . . . . ?
C51 P3 C7 Si6 -94.5(6) . . . . ?
C8 P3 C7 Si6 152.2(5) . . . . ?
Zr2 P3 C7 Si6 41.6(5) . . . . ?
N3 Si6 C7 P3 -41.6(6) . . . . ?
C44 Si6 C7 P3 -166.0(6) . . . . ?
C43 Si6 C7 P3 80.9(6) . . . . ?
C58 C032 C038 C045 -0.3(14) . . . . ?
C038 C032 C58 C57 -0.7(15) . . . . ?
C022 C57 C58 C032 1.2(13) . . . . ?
P4 C57 C58 C032 176.3(7) . . . . ?
C56 C51 C52 C53 0.9(17) . . . . ?
P3 C51 C52 C53 -178.4(9) . . . . ?
C57 C022 C045 C038 -0.1(14) . . . . ?
C032 C038 C045 C022 0.7(14) . . . . ?
C1 P1 C2 Si3 -83.4(5) . . . . ?
C170 P1 C2 Si3 163.3(4) . . . . ?
Zr1 P1 C2 Si3 21.1(5) . . . . ?
N1 Si3 C2 P1 11.2(6) . . . . ?
C18 Si3 C2 P1 -110.3(5) . . . . ?
C17 Si3 C2 P1 136.0(5) . . . . ?
C52 C51 C56 C55 1.5(17) . . . . ?
P3 C51 C56 C55 -179.2(10) . . . . ?
C51 C52 C53 C54 -3.7(19) . . . . ?
C52 C53 C54 C55 4(2) . . . . ?
C51 C56 C55 C54 -1(2) . . . . ?
C53 C54 C55 C56 -2(2) . . . . ?
C4 P2 C110 C160 39.2(8) . . . . ?
C3 P2 C110 C160 -76.2(8) . . . . ?
Zr1 P2 C110 C160 166.6(6) . . . . ?
C4 P2 C110 C120 -140.1(7) . . . . ?
C3 P2 C110 C120 104.6(7) . . . . ?
Zr1 P2 C110 C120 -12.6(8) . . . . ?
C2 P1 C170 C220 -14.7(13) . . . . ?
C1 P1 C170 C220 -129.3(12) . . . . ?
Zr1 P1 C170 C220 118.0(12) . . . . ?
C2 P1 C170 C180 170.7(8) . . . . ?
C1 P1 C170 C180 56.1(9) . . . . ?
Zr1 P1 C170 C180 -56.6(9) . . . . ?
C160 C110 C120 C130 1.7(13) . . . . ?
P2 C110 C120 C130 -179.0(7) . . . . ?
C120 C110 C160 C150 0.6(13) . . . . ?
P2 C110 C160 C150 -178.6(7) . . . . ?
C130 C140 C150 C160 -0.4(15) . . . . ?
C110 C160 C150 C140 -1.2(14) . . . . ?
C150 C140 C130 C120 2.7(15) . . . . ?
C110 C120 C130 C140 -3.4(14) . . . . ?
C220 C170 C180 C190 4.1(18) . . . . ?
P1 C170 C180 C190 179.0(9) . . . . ?
C170 C180 C190 C200 -3(2) . . . . ?
C180 C190 C200 C210 2(3) . . . . ?
C180 C170 C220 C210 -4(2) . . . . ?
P1 C170 C220 C210 -178.5(16) . . . . ?
C170 C220 C210 C200 3(3) . . . . ?
C190 C200 C210 C220 -2(3) . . . . ?
C924 C921 C922 C924 -12(5) . . . 2_766 ?
C922 C921 C924 C922 13(6) . . . 2_766 ?
C904 C905 C901 C902 0.0 . . . . ?
C905 C901 C902 C903 0.0 . . . . ?
C901 C902 C903 C900 0.0 . . . . ?
C902 C903 C900 C904 0.0 . . . . ?
C903 C900 C904 C905 0.0 . . . . ?
C901 C905 C904 C900 0.0 . . . . ?
C805 C800 C801 C802 0.0 . . . . ?
C800 C801 C802 C803 0.0 . . . . ?
C801 C802 C803 C804 0.0 . . . . ?
C802 C803 C804 C805 0.0 . . . . ?
C803 C804 C805 C800 0.0 . . . . ?
C801 C800 C805 C804 0.0 . . . . ?
